data_8102519
loop_
_publ_author_name
'Jian-Tong Li'
'Juan Yang'
'Jun Dai'

_publ_section_title
;
 Crystal structure of
 bis[(4-tert-butylbenzoato-k2O,O)-(4-tert-butylbenzoato-kO)]lead(IV),
 Pb[(CH3)3CC6H4COO]4
;
_journal_issue 4
_journal_name_full 'Zeitschrift f\"ur Kristallographie - New Crystal Structures'
_journal_page_first 582
_journal_volume 224
_journal_year 2009
_chemical_formula_moiety Pb[(CH3)CC6H4COO]4
_chemical_formula_sum 'C44 H52 O8 Pb'
_chemical_formula_weight 916.05
_chemical_name_systematic
; 
 di [(4-tert-butyl benzoato-<i>k</i>^2^ <i>O</i>,
<i>O&prime;</i>) (4-tert-butyl benzoato-<i>k O</i>)]lead(IV)
;
_space_group_IT_number 2
_symmetry_cell_setting triclinic
_symmetry_space_group_name_Hall '-P 1'
_symmetry_space_group_name_H-M 'P -1'
_atom_sites_solution_hydrogens geom
_atom_sites_solution_primary direct
_atom_sites_solution_secondary difmap
_audit_creation_method SHELXL-97
_cell_angle_alpha 100.6430(10)
_cell_angle_beta 94.8220(10)
_cell_angle_gamma 98.7800(10)
_cell_formula_units_Z 2
_cell_length_a 8.2175(8)
_cell_length_b 14.9222(14)
_cell_length_c 18.1639(17)
_cell_measurement_reflns_used 8677
_cell_measurement_temperature 296(2)
_cell_measurement_theta_max 23.383
_cell_measurement_theta_min 2.297
_cell_volume 2148.9(4)
_computing_cell_refinement 'SAINT (Bruker, 2007)'
_computing_data_collection 'APEX2 (Bruker, 2007)'
_computing_data_reduction SAINT
_computing_molecular_graphics 'SHELXTL (Sheldrick, 1997)'
_computing_publication_material SHELXTL
_computing_structure_refinement 'SHELXL97 (Sheldrick, 1997)'
_computing_structure_solution 'SHELXS97 (Sheldrick, 1997)'
_diffrn_ambient_temperature 296(2)
_diffrn_measured_fraction_theta_full 0.993
_diffrn_measured_fraction_theta_max 0.993
_diffrn_measurement_device_type 'Bruker APEXII CCD area-detector'
_diffrn_measurement_method 'phi and omega scans'
_diffrn_radiation_monochromator graphite
_diffrn_radiation_source 'fine-focus sealed tube'
_diffrn_radiation_type MoK\a
_diffrn_radiation_wavelength 0.71073
_diffrn_reflns_av_R_equivalents 0.0311
_diffrn_reflns_av_sigmaI/netI 0.0407
_diffrn_reflns_limit_h_max 10
_diffrn_reflns_limit_h_min -10
_diffrn_reflns_limit_k_max 19
_diffrn_reflns_limit_k_min -19
_diffrn_reflns_limit_l_max 23
_diffrn_reflns_limit_l_min -23
_diffrn_reflns_number 25006
_diffrn_reflns_theta_full 27.20
_diffrn_reflns_theta_max 27.20
_diffrn_reflns_theta_min 1.99
_diffrn_standards_decay_% 0
_exptl_absorpt_coefficient_mu 3.974
_exptl_absorpt_correction_T_max 0.49
_exptl_absorpt_correction_T_min 0.23
_exptl_absorpt_correction_type multi-scan
_exptl_absorpt_process_details '(SADABS; Bruker, 2007)'
_exptl_crystal_colour colourless
_exptl_crystal_density_diffrn 1.416
_exptl_crystal_density_method 'not measured'
_exptl_crystal_description stick
_exptl_crystal_F_000 924
_exptl_crystal_size_max 0.36
_exptl_crystal_size_mid 0.15
_exptl_crystal_size_min 0.1
_refine_diff_density_max 0.844
_refine_diff_density_min -0.837
_refine_diff_density_rms 0.092
_refine_ls_extinction_method none
_refine_ls_goodness_of_fit_ref 1.068
_refine_ls_hydrogen_treatment constr
_refine_ls_matrix_type full
_refine_ls_number_parameters 536
_refine_ls_number_reflns 9531
_refine_ls_number_restraints 1740
_refine_ls_restrained_S_all 1.112
_refine_ls_R_factor_all 0.0475
_refine_ls_R_factor_gt 0.0356
_refine_ls_shift/su_max 0.003
_refine_ls_shift/su_mean 0.000
_refine_ls_structure_factor_coef Fsqd
_refine_ls_weighting_details 'calc w=1/[\s^2^(Fo^2^)+(0.0500P)^2^+0.0000P] where P=(Fo^2^+2Fc^2^)/3'
_refine_ls_weighting_scheme calc
_refine_ls_wR_factor_gt 0.0848
_refine_ls_wR_factor_ref 0.0900
_reflns_number_gt 7995
_reflns_number_total 9531
_reflns_threshold_expression >2sigma(I)
_cod_data_source_file 1267-2719.cff
_cod_data_source_block ljt26
_cod_depositor_comments
;
The following automatic conversions were performed:
'_exptl_absorpt_correction_type' value 'Multi-Scan' changed to
'multi-scan' according to
'/home/saulius/struct/CIF-dictionaries/cif_core.dic' dictionary named
'cif_core.dic' version 2.4.1 from 2010-06-29.

Automatic conversion script
Id: cif_fix_enum 1555 2011-01-17 13:19:09Z saulius 
;
_cod_database_code 8102519

loop_
_symmetry_equiv_pos_as_xyz
'x, y, z'
'-x, -y, -z'

loop_
_atom_site_label
_atom_site_type_symbol
_atom_site_fract_x
_atom_site_fract_y
_atom_site_fract_z
_atom_site_U_iso_or_equiv
_atom_site_adp_type
_atom_site_occupancy
_atom_site_symmetry_multiplicity
_atom_site_calc_flag
_atom_site_refinement_flags
_atom_site_disorder_assembly
_atom_site_disorder_group
Pb1 Pb 0.261914(18) 0.003298(11) 0.981383(9) 0.04257(7) Uani 1 1 d . . .
O1 O 0.4962(4) -0.0289(2) 0.86417(18) 0.0593(9) Uani 1 1 d . . .
O2 O 0.3599(5) 0.0147(3) 0.7693(2) 0.0779(12) Uani 1 1 d . . .
O3 O 0.0831(5) -0.1447(3) 0.8792(2) 0.0770(11) Uani 1 1 d . . .
O4 O -0.1117(6) -0.2667(3) 0.8700(3) 0.0958(15) Uani 1 1 d . . .
O5 O 0.2995(4) 0.1671(2) 1.05141(19) 0.0520(8) Uani 1 1 d . . .
O6 O 0.5154(4) 0.1292(2) 0.99749(18) 0.0518(8) Uani 1 1 d . . .
O7 O 0.1930(4) 0.0740(2) 0.87510(18) 0.0551(8) Uani 1 1 d . . .
O8 O -0.0158(4) 0.0597(2) 0.94152(18) 0.0519(8) Uani 1 1 d . . .
C1 C 0.4784(6) -0.0241(4) 0.7979(3) 0.0551(11) Uani 1 1 d U . .
C2 C 0.5842(6) -0.0611(3) 0.7416(3) 0.0543(10) Uani 1 1 d U . .
C3 C 0.7206(6) -0.0973(4) 0.7636(3) 0.0599(11) Uani 1 1 d U . .
H3A H 0.7440 -0.1010 0.8138 0.072 Uiso 1 1 calc R . .
C4 C 0.8228(7) -0.1280(4) 0.7114(3) 0.0665(12) Uani 1 1 d U . .
H4A H 0.9160 -0.1505 0.7278 0.080 Uiso 1 1 calc R . .
C5 C 0.7914(7) -0.1265(4) 0.6361(3) 0.0646(12) Uani 1 1 d U A .
C6 C 0.6531(7) -0.0918(4) 0.6142(3) 0.0716(13) Uani 1 1 d U . .
H6A H 0.6274 -0.0898 0.5638 0.086 Uiso 1 1 calc R . .
C7 C 0.5524(7) -0.0598(4) 0.6665(3) 0.0678(12) Uani 1 1 d U . .
H7A H 0.4599 -0.0366 0.6504 0.081 Uiso 1 1 calc R . .
C8 C 0.9079(7) -0.1586(4) 0.5801(3) 0.0745(14) Uani 1 1 d DU . .
C9A C 1.0724(11) -0.0958(7) 0.5994(6) 0.106(2) Uani 0.699(6) 1 d PDU A 1
H9AA H 1.1503 -0.1200 0.5679 0.159 Uiso 0.699(6) 1 calc PR A 1
H9AB H 1.1117 -0.0919 0.6513 0.159 Uiso 0.699(6) 1 calc PR A 1
H9AC H 1.0607 -0.0352 0.5912 0.159 Uiso 0.699(6) 1 calc PR A 1
C10A C 0.9331(13) -0.2563(6) 0.5862(6) 0.105(2) Uani 0.699(6) 1 d PDU A 1
H10A H 0.9994 -0.2790 0.5482 0.158 Uiso 0.699(6) 1 calc PR A 1
H10B H 0.8273 -0.2963 0.5791 0.158 Uiso 0.699(6) 1 calc PR A 1
H10C H 0.9883 -0.2552 0.6352 0.158 Uiso 0.699(6) 1 calc PR A 1
C11A C 0.8439(12) -0.1628(7) 0.4988(4) 0.098(2) Uani 0.699(6) 1 d PDU A 1
H11A H 0.9251 -0.1815 0.4669 0.148 Uiso 0.699(6) 1 calc PR A 1
H11B H 0.8232 -0.1029 0.4927 0.148 Uiso 0.699(6) 1 calc PR A 1
H11C H 0.7428 -0.2069 0.4853 0.148 Uiso 0.699(6) 1 calc PR A 1
C9B C 0.942(3) -0.0844(11) 0.5335(11) 0.106(2) Uani 0.301(6) 1 d PDU A 2
H9BA H 1.0136 -0.1033 0.4965 0.159 Uiso 0.301(6) 1 calc PR A 2
H9BB H 0.9951 -0.0273 0.5660 0.159 Uiso 0.301(6) 1 calc PR A 2
H9BC H 0.8396 -0.0758 0.5086 0.159 Uiso 0.301(6) 1 calc PR A 2
C10B C 1.0722(18) -0.1743(15) 0.6140(12) 0.105(2) Uani 0.301(6) 1 d PDU A 2
H10D H 1.1403 -0.1894 0.5747 0.158 Uiso 0.301(6) 1 calc PR A 2
H10E H 1.0544 -0.2244 0.6404 0.158 Uiso 0.301(6) 1 calc PR A 2
H10F H 1.1265 -0.1191 0.6486 0.158 Uiso 0.301(6) 1 calc PR A 2
C11B C 0.824(2) -0.2463(10) 0.5268(10) 0.098(2) Uani 0.301(6) 1 d PDU A 2
H11D H 0.8956 -0.2643 0.4897 0.148 Uiso 0.301(6) 1 calc PR A 2
H11E H 0.7224 -0.2359 0.5020 0.148 Uiso 0.301(6) 1 calc PR A 2
H11F H 0.7997 -0.2946 0.5546 0.148 Uiso 0.301(6) 1 calc PR A 2
C12 C 0.0270(7) -0.2244(4) 0.8533(3) 0.0613(12) Uani 1 1 d U . .
C13 C 0.1035(7) -0.2806(3) 0.7947(3) 0.0613(12) Uani 1 1 d U . .
C14 C 0.2550(7) -0.2479(4) 0.7767(3) 0.0695(12) Uani 1 1 d U . .
H14A H 0.3115 -0.1908 0.8032 0.083 Uiso 1 1 calc R . .
C15 C 0.3276(8) -0.2964(4) 0.7206(4) 0.0799(13) Uani 1 1 d U . .
H15A H 0.4319 -0.2714 0.7102 0.096 Uiso 1 1 calc R . .
C16 C 0.2509(8) -0.3801(4) 0.6798(4) 0.0791(14) Uani 1 1 d U B .
C17 C 0.0983(9) -0.4149(5) 0.6980(4) 0.0897(15) Uani 1 1 d U . .
H17A H 0.0440 -0.4729 0.6722 0.108 Uiso 1 1 calc R . .
C18 C 0.0237(8) -0.3661(4) 0.7537(4) 0.0794(15) Uani 1 1 d U . .
H18A H -0.0810 -0.3907 0.7640 0.095 Uiso 1 1 calc R . .
C19 C 0.3379(8) -0.4325(4) 0.6184(4) 0.0968(17) Uani 1 1 d DU . .
C20A C 0.3547(13) -0.3779(7) 0.5552(5) 0.110(2) Uani 0.737(6) 1 d PDU B 1
H20A H 0.2471 -0.3689 0.5363 0.166 Uiso 0.737(6) 1 calc PR B 1
H20B H 0.4038 -0.4117 0.5152 0.166 Uiso 0.737(6) 1 calc PR B 1
H20C H 0.4238 -0.3189 0.5745 0.166 Uiso 0.737(6) 1 calc PR B 1
C21A C 0.5162(11) -0.4399(7) 0.6513(6) 0.114(2) Uani 0.737(6) 1 d PDU B 1
H21A H 0.5665 -0.4769 0.6136 0.171 Uiso 0.737(6) 1 calc PR B 1
H21B H 0.5098 -0.4682 0.6945 0.171 Uiso 0.737(6) 1 calc PR B 1
H21C H 0.5818 -0.3791 0.6658 0.171 Uiso 0.737(6) 1 calc PR B 1
C22A C 0.2459(12) -0.5310(6) 0.5870(6) 0.119(3) Uani 0.737(6) 1 d PDU B 1
H22A H 0.1376 -0.5288 0.5638 0.179 Uiso 0.737(6) 1 calc PR B 1
H22B H 0.2356 -0.5643 0.6273 0.179 Uiso 0.737(6) 1 calc PR B 1
H22C H 0.3068 -0.5618 0.5502 0.179 Uiso 0.737(6) 1 calc PR B 1
C20B C 0.213(2) -0.4491(18) 0.5461(10) 0.110(2) Uani 0.263(6) 1 d PDU B 2
H20D H 0.1267 -0.4999 0.5467 0.166 Uiso 0.263(6) 1 calc PR B 2
H20E H 0.2702 -0.4633 0.5025 0.166 Uiso 0.263(6) 1 calc PR B 2
H20F H 0.1663 -0.3943 0.5445 0.166 Uiso 0.263(6) 1 calc PR B 2
C21B C 0.504(2) -0.3815(14) 0.6020(15) 0.114(2) Uani 0.263(6) 1 d PDU B 2
H21D H 0.4893 -0.3224 0.5914 0.171 Uiso 0.263(6) 1 calc PR B 2
H21E H 0.5409 -0.4176 0.5592 0.171 Uiso 0.263(6) 1 calc PR B 2
H21F H 0.5848 -0.3729 0.6451 0.171 Uiso 0.263(6) 1 calc PR B 2
C22B C 0.361(3) -0.5274(11) 0.6345(14) 0.119(3) Uani 0.263(6) 1 d PDU B 2
H22D H 0.2642 -0.5546 0.6537 0.179 Uiso 0.263(6) 1 calc PR B 2
H22E H 0.4560 -0.5201 0.6711 0.179 Uiso 0.263(6) 1 calc PR B 2
H22F H 0.3780 -0.5670 0.5887 0.179 Uiso 0.263(6) 1 calc PR B 2
C23 C 0.4461(6) 0.1882(3) 1.0345(3) 0.0496(10) Uani 1 1 d U . .
C24 C 0.5332(7) 0.2868(3) 1.0566(3) 0.0592(12) Uani 1 1 d U . .
C25 C 0.4812(8) 0.3501(4) 1.1084(4) 0.0858(16) Uani 1 1 d U . .
H25A H 0.3896 0.3325 1.1325 0.103 Uiso 1 1 calc R . .
C26 C 0.5630(9) 0.4413(4) 1.1261(4) 0.0976(16) Uani 1 1 d U . .
H26A H 0.5248 0.4831 1.1624 0.117 Uiso 1 1 calc R . .
C27 C 0.6943(9) 0.4716(4) 1.0932(4) 0.0940(16) Uani 1 1 d U C .
C28 C 0.7544(9) 0.4054(5) 1.0465(4) 0.1001(17) Uani 1 1 d U . .
H28A H 0.8517 0.4221 1.0259 0.120 Uiso 1 1 calc R . .
C29 C 0.6762(8) 0.3147(4) 1.0286(4) 0.0860(16) Uani 1 1 d U . .
H29A H 0.7221 0.2717 0.9966 0.103 Uiso 1 1 calc R . .
C30 C 0.7794(9) 0.5735(5) 1.1104(4) 0.116(2) Uani 1 1 d DU . .
C31A C 0.9085(18) 0.6059(11) 1.0636(9) 0.127(3) Uani 0.446(7) 1 d PDU C 1
H31A H 0.9366 0.6721 1.0777 0.190 Uiso 0.446(7) 1 d PR C 1
H31B H 0.8676 0.5884 1.0109 0.190 Uiso 0.446(7) 1 d PR C 1
H31C H 1.0053 0.5790 1.0728 0.190 Uiso 0.446(7) 1 d PR C 1
C32A C 0.6413(16) 0.6336(11) 1.1056(11) 0.134(3) Uani 0.446(7) 1 d PDU C 1
H32A H 0.6917 0.6975 1.1128 0.200 Uiso 0.446(7) 1 d PR C 1
H32B H 0.5701 0.6258 1.1440 0.200 Uiso 0.446(7) 1 d PR C 1
H32C H 0.5774 0.6149 1.0569 0.200 Uiso 0.446(7) 1 d PR C 1
C33A C 0.850(2) 0.5967(11) 1.1938(6) 0.119(3) Uani 0.446(7) 1 d PDU C 1
H33A H 0.8668 0.6624 1.2118 0.179 Uiso 0.446(7) 1 d PR C 1
H33B H 0.9538 0.5752 1.1998 0.179 Uiso 0.446(7) 1 d PR C 1
H33C H 0.7726 0.5667 1.2220 0.179 Uiso 0.446(7) 1 d PR C 1
C31B C 0.7895(19) 0.6086(9) 1.0361(6) 0.127(3) Uani 0.554(7) 1 d PDU C 2
H31D H 0.8609 0.6677 1.0456 0.190 Uiso 0.554(7) 1 d PR C 2
H31E H 0.6812 0.6145 1.0154 0.190 Uiso 0.554(7) 1 d PR C 2
H31F H 0.8341 0.5651 1.0010 0.190 Uiso 0.554(7) 1 d PR C 2
C32B C 0.7129(17) 0.6418(9) 1.1654(8) 0.134(3) Uani 0.554(7) 1 d PDU C 2
H32D H 0.7881 0.6997 1.1774 0.200 Uiso 0.554(7) 1 d PR C 2
H32E H 0.6970 0.6187 1.2107 0.200 Uiso 0.554(7) 1 d PR C 2
H32F H 0.6084 0.6507 1.1427 0.200 Uiso 0.554(7) 1 d PR C 2
C33B C 0.9617(13) 0.5730(8) 1.1393(8) 0.119(3) Uani 0.554(7) 1 d PDU C 2
H33D H 1.0185 0.6359 1.1538 0.179 Uiso 0.554(7) 1 d PR C 2
H33E H 1.0152 0.5400 1.1005 0.179 Uiso 0.554(7) 1 d PR C 2
H33F H 0.9647 0.5440 1.1823 0.179 Uiso 0.554(7) 1 d PR C 2
C34 C 0.0441(5) 0.0829(3) 0.8860(2) 0.0431(9) Uani 1 1 d U . .
C35 C -0.0531(5) 0.1235(3) 0.8318(2) 0.0441(9) Uani 1 1 d U . .
C36 C -0.1990(6) 0.1530(3) 0.8488(3) 0.0512(10) Uani 1 1 d U . .
H36A H -0.2370 0.1478 0.8949 0.061 Uiso 1 1 calc R . .
C37 C -0.2895(7) 0.1904(4) 0.7979(3) 0.0614(11) Uani 1 1 d U . .
H37A H -0.3857 0.2116 0.8113 0.074 Uiso 1 1 calc R . .
C38 C -0.2405(7) 0.1970(4) 0.7277(3) 0.0653(12) Uani 1 1 d U D .
C39 C -0.0938(7) 0.1662(4) 0.7106(3) 0.0663(12) Uani 1 1 d U . .
H39A H -0.0575 0.1695 0.6639 0.080 Uiso 1 1 calc R . .
C40 C -0.0014(6) 0.1308(3) 0.7619(3) 0.0555(11) Uani 1 1 d U . .
H40A H 0.0969 0.1115 0.7494 0.067 Uiso 1 1 calc R . .
C41 C -0.3396(7) 0.2375(4) 0.6700(3) 0.0875(16) Uani 1 1 d DU . .
C42A C -0.2288(15) 0.3245(8) 0.6571(8) 0.103(2) Uani 0.525(9) 1 d PDU D 1
H42A H -0.2955 0.3608 0.6331 0.154 Uiso 0.525(9) 1 calc PR D 1
H42B H -0.1466 0.3066 0.6254 0.154 Uiso 0.525(9) 1 calc PR D 1
H42C H -0.1751 0.3604 0.7047 0.154 Uiso 0.525(9) 1 calc PR D 1
C43A C -0.3652(18) 0.1659(8) 0.5942(6) 0.095(2) Uani 0.525(9) 1 d PDU D 1
H43A H -0.4168 0.1913 0.5552 0.143 Uiso 0.525(9) 1 calc PR D 1
H43B H -0.4349 0.1102 0.5995 0.143 Uiso 0.525(9) 1 calc PR D 1
H43C H -0.2598 0.1520 0.5811 0.143 Uiso 0.525(9) 1 calc PR D 1
C44A C -0.5049(12) 0.2572(10) 0.6908(7) 0.095(2) Uani 0.525(9) 1 d PDU D 1
H44A H -0.5618 0.2774 0.6503 0.143 Uiso 0.525(9) 1 calc PR D 1
H44B H -0.4893 0.3048 0.7355 0.143 Uiso 0.525(9) 1 calc PR D 1
H44C H -0.5694 0.2019 0.7001 0.143 Uiso 0.525(9) 1 calc PR D 1
C42B C -0.306(2) 0.3423(6) 0.6988(8) 0.103(2) Uani 0.475(9) 1 d PDU D 2
H42D H -0.3691 0.3577 0.7401 0.154 Uiso 0.475(9) 1 calc PR D 2
H42E H -0.3378 0.3724 0.6588 0.154 Uiso 0.475(9) 1 calc PR D 2
H42F H -0.1900 0.3625 0.7155 0.154 Uiso 0.475(9) 1 calc PR D 2
C44B C -0.5259(11) 0.2032(11) 0.6749(9) 0.095(2) Uani 0.475(9) 1 d PDU D 2
H44D H -0.5926 0.2254 0.6386 0.143 Uiso 0.475(9) 1 calc PR D 2
H44E H -0.5523 0.2262 0.7246 0.143 Uiso 0.475(9) 1 calc PR D 2
H44F H -0.5480 0.1367 0.6645 0.143 Uiso 0.475(9) 1 calc PR D 2
C43B C -0.3049(19) 0.2134(11) 0.5895(5) 0.095(2) Uani 0.475(9) 1 d PDU D 2
H43D H -0.3691 0.2445 0.5590 0.143 Uiso 0.475(9) 1 calc PR D 2
H43E H -0.3342 0.1477 0.5715 0.143 Uiso 0.475(9) 1 calc PR D 2
H43F H -0.1891 0.2326 0.5864 0.143 Uiso 0.475(9) 1 calc PR D 2

loop_
_atom_site_aniso_label
_atom_site_aniso_U_11
_atom_site_aniso_U_22
_atom_site_aniso_U_33
_atom_site_aniso_U_23
_atom_site_aniso_U_13
_atom_site_aniso_U_12
Pb1 0.03178(9) 0.04509(10) 0.05314(11) 0.01092(7) 0.00725(7) 0.01118(6)
O1 0.071(2) 0.064(2) 0.0466(19) 0.0099(16) 0.0131(16) 0.0208(18)
O2 0.071(2) 0.118(3) 0.062(2) 0.028(2) 0.0201(19) 0.050(2)
O3 0.077(3) 0.064(2) 0.078(3) -0.017(2) 0.011(2) 0.011(2)
O4 0.089(3) 0.061(2) 0.140(4) 0.001(3) 0.066(3) 0.014(2)
O5 0.0432(17) 0.0507(18) 0.063(2) 0.0057(15) 0.0170(15) 0.0105(14)
O6 0.0475(18) 0.0499(18) 0.0570(19) 0.0025(15) 0.0124(15) 0.0121(14)
O7 0.0430(17) 0.078(2) 0.0540(19) 0.0211(17) 0.0159(14) 0.0243(16)
O8 0.0453(17) 0.066(2) 0.0522(18) 0.0234(16) 0.0128(14) 0.0154(15)
C1 0.056(2) 0.061(2) 0.051(2) 0.009(2) 0.012(2) 0.014(2)
C2 0.057(2) 0.059(2) 0.049(2) 0.0073(19) 0.0117(19) 0.019(2)
C3 0.066(3) 0.071(3) 0.046(2) 0.006(2) 0.006(2) 0.027(2)
C4 0.066(2) 0.083(3) 0.054(2) 0.006(2) 0.005(2) 0.035(2)
C5 0.063(2) 0.078(3) 0.053(2) 0.001(2) 0.011(2) 0.025(2)
C6 0.070(3) 0.096(3) 0.051(2) 0.008(2) 0.010(2) 0.028(2)
C7 0.063(3) 0.092(3) 0.054(2) 0.014(2) 0.007(2) 0.031(2)
C8 0.072(3) 0.093(3) 0.059(3) 0.001(3) 0.013(2) 0.033(3)
C9A 0.093(4) 0.126(4) 0.094(4) 0.001(4) 0.030(3) 0.017(4)
C10A 0.103(4) 0.117(4) 0.095(4) -0.001(4) 0.027(3) 0.035(3)
C11A 0.092(4) 0.122(4) 0.079(4) -0.002(3) 0.025(3) 0.029(4)
C9B 0.093(4) 0.126(4) 0.094(4) 0.001(4) 0.030(3) 0.017(4)
C10B 0.103(4) 0.117(4) 0.095(4) -0.001(4) 0.027(3) 0.035(3)
C11B 0.092(4) 0.122(4) 0.079(4) -0.002(3) 0.025(3) 0.029(4)
C12 0.065(3) 0.053(3) 0.070(3) 0.008(2) 0.018(2) 0.022(2)
C13 0.063(3) 0.051(2) 0.072(3) 0.004(2) 0.024(2) 0.016(2)
C14 0.069(3) 0.063(2) 0.075(3) 0.001(2) 0.023(2) 0.013(2)
C15 0.078(3) 0.074(3) 0.088(3) 0.003(2) 0.033(2) 0.016(2)
C16 0.084(3) 0.067(3) 0.090(3) 0.002(2) 0.033(3) 0.027(2)
C17 0.096(3) 0.068(3) 0.099(3) -0.012(3) 0.036(3) 0.015(3)
C18 0.076(3) 0.061(3) 0.095(3) -0.007(3) 0.036(3) 0.005(2)
C19 0.103(3) 0.088(3) 0.100(3) -0.004(3) 0.041(3) 0.030(3)
C20A 0.125(5) 0.110(4) 0.099(4) -0.003(4) 0.049(4) 0.039(4)
C21A 0.117(4) 0.108(4) 0.120(5) -0.003(4) 0.047(4) 0.045(4)
C22A 0.129(5) 0.102(4) 0.121(5) -0.023(4) 0.048(4) 0.036(4)
C20B 0.125(5) 0.110(4) 0.099(4) -0.003(4) 0.049(4) 0.039(4)
C21B 0.117(4) 0.108(4) 0.120(5) -0.003(4) 0.047(4) 0.045(4)
C22B 0.129(5) 0.102(4) 0.121(5) -0.023(4) 0.048(4) 0.036(4)
C23 0.051(2) 0.052(2) 0.045(2) 0.0050(19) 0.0076(19) 0.010(2)
C24 0.061(3) 0.052(2) 0.059(2) 0.001(2) 0.016(2) 0.002(2)
C25 0.083(3) 0.067(3) 0.094(3) -0.015(3) 0.034(3) -0.005(3)
C26 0.104(3) 0.067(3) 0.103(3) -0.019(3) 0.030(3) -0.008(3)
C27 0.101(3) 0.064(3) 0.099(3) -0.013(3) 0.025(3) -0.014(3)
C28 0.097(3) 0.079(3) 0.106(3) -0.010(3) 0.036(3) -0.019(3)
C29 0.087(3) 0.068(3) 0.089(3) -0.014(3) 0.038(3) -0.009(3)
C30 0.124(4) 0.076(3) 0.122(4) -0.017(3) 0.020(4) -0.023(3)
C31A 0.131(5) 0.083(4) 0.143(5) 0.002(4) 0.011(5) -0.026(5)
C32A 0.143(5) 0.091(5) 0.139(5) -0.017(5) 0.022(5) -0.023(5)
C33A 0.131(5) 0.075(4) 0.126(5) -0.002(4) 0.001(5) -0.028(4)
C31B 0.131(5) 0.083(4) 0.143(5) 0.002(4) 0.011(5) -0.026(5)
C32B 0.143(5) 0.091(5) 0.139(5) -0.017(5) 0.022(5) -0.023(5)
C33B 0.131(5) 0.075(4) 0.126(5) -0.002(4) 0.001(5) -0.028(4)
C34 0.042(2) 0.046(2) 0.043(2) 0.0067(18) 0.0085(17) 0.0129(17)
C35 0.043(2) 0.041(2) 0.048(2) 0.0072(18) 0.0054(17) 0.0105(17)
C36 0.048(2) 0.056(2) 0.051(2) 0.0095(19) 0.0071(19) 0.0155(19)
C37 0.057(2) 0.067(2) 0.065(2) 0.013(2) 0.003(2) 0.027(2)
C38 0.068(3) 0.071(3) 0.060(2) 0.016(2) -0.005(2) 0.026(2)
C39 0.073(3) 0.077(3) 0.056(2) 0.022(2) 0.008(2) 0.025(2)
C40 0.056(2) 0.068(3) 0.049(2) 0.016(2) 0.0130(19) 0.024(2)
C41 0.092(3) 0.095(3) 0.080(3) 0.025(3) -0.011(3) 0.031(3)
C42A 0.118(5) 0.103(4) 0.096(5) 0.035(4) -0.009(4) 0.039(4)
C43A 0.105(5) 0.113(5) 0.076(4) 0.037(4) -0.007(4) 0.031(4)
C44A 0.102(4) 0.104(5) 0.088(4) 0.023(4) -0.014(4) 0.050(4)
C42B 0.118(5) 0.103(4) 0.096(5) 0.035(4) -0.009(4) 0.039(4)
C44B 0.102(4) 0.104(5) 0.088(4) 0.023(4) -0.014(4) 0.050(4)
C43B 0.105(5) 0.113(5) 0.076(4) 0.037(4) -0.007(4) 0.031(4)

loop_
_atom_type_symbol
_atom_type_description
_atom_type_scat_dispersion_real
_atom_type_scat_dispersion_imag
_atom_type_scat_source
C C 0.0033 0.0016 'International Tables Vol C Tables 4.2.6.8 and 6.1.1.4'
H H 0.0000 0.0000 'International Tables Vol C Tables 4.2.6.8 and 6.1.1.4'
O O 0.0106 0.0060 'International Tables Vol C Tables 4.2.6.8 and 6.1.1.4'
Pb Pb -3.3944 10.1111 'International Tables Vol C Tables 4.2.6.8 and 6.1.1.4'

loop_
_geom_angle_atom_site_label_1
_geom_angle_atom_site_label_2
_geom_angle_atom_site_label_3
_geom_angle
_geom_angle_site_symmetry_1
_geom_angle_site_symmetry_3
_geom_angle_publ_flag
O7 Pb1 O5 82.01(11) . . ?
O7 Pb1 O6 80.40(11) . . ?
O5 Pb1 O6 51.65(10) . . ?
O7 Pb1 O8 50.84(10) . . ?
O5 Pb1 O8 75.65(10) . . ?
O6 Pb1 O8 112.87(10) . . ?
O7 Pb1 O8 118.87(9) . 2_557 ?
O5 Pb1 O8 94.88(10) . 2_557 ?
O6 Pb1 O8 140.74(10) . 2_557 ?
O8 Pb1 O8 69.14(11) . 2_557 ?
O7 Pb1 O3 78.07(13) . . ?
O5 Pb1 O3 151.10(12) . . ?
O6 Pb1 O3 142.22(12) . . ?
O8 Pb1 O3 75.55(11) . . ?
O8 Pb1 O3 77.04(12) 2_557 . ?
O7 Pb1 O1 69.07(9) . . ?
O5 Pb1 O1 114.01(10) . . ?
O6 Pb1 O1 65.48(10) . . ?
O8 Pb1 O1 117.70(9) . . ?
O8 Pb1 O1 151.08(10) 2_557 . ?
O3 Pb1 O1 77.91(11) . . ?
C1 O1 Pb1 129.0(3) . . ?
C12 O3 Pb1 156.9(4) . . ?
C23 O5 Pb1 94.1(3) . . ?
C23 O6 Pb1 92.9(3) . . ?
C34 O7 Pb1 98.9(3) . . ?
C34 O8 Pb1 89.9(2) . . ?
C34 O8 Pb1 155.3(3) . 2_557 ?
Pb1 O8 Pb1 110.86(11) . 2_557 ?
O1 C1 O2 122.5(5) . . ?
O1 C1 C2 124.0(5) . . ?
O2 C1 C2 113.5(4) . . ?
C7 C2 C3 117.6(5) . . ?
C7 C2 C1 121.9(5) . . ?
C3 C2 C1 120.5(5) . . ?
C2 C3 C4 120.3(5) . . ?
C2 C3 H3A 119.9 . . ?
C4 C3 H3A 119.9 . . ?
C5 C4 C3 122.2(5) . . ?
C5 C4 H4A 118.9 . . ?
C3 C4 H4A 118.9 . . ?
C4 C5 C6 117.2(5) . . ?
C4 C5 C8 121.3(5) . . ?
C6 C5 C8 121.5(5) . . ?
C5 C6 C7 120.6(5) . . ?
C5 C6 H6A 119.7 . . ?
C7 C6 H6A 119.7 . . ?
C2 C7 C6 122.1(5) . . ?
C2 C7 H7A 118.9 . . ?
C6 C7 H7A 118.9 . . ?
C10B C8 C11B 108.6(7) . . ?
C9A C8 C11A 109.5(5) . . ?
C9A C8 C5 109.2(6) . . ?
C10B C8 C5 115.6(9) . . ?
C11B C8 C5 109.9(9) . . ?
C11A C8 C5 114.0(5) . . ?
C10B C8 C9B 107.8(7) . . ?
C11B C8 C9B 107.4(7) . . ?
C5 C8 C9B 107.3(9) . . ?
C9A C8 C10A 108.4(5) . . ?
C11A C8 C10A 106.6(5) . . ?
C5 C8 C10A 109.0(6) . . ?
C8 C9A H9AA 109.5 . . ?
C8 C9A H9AB 109.5 . . ?
C8 C9A H9AC 109.5 . . ?
C8 C10A H10A 109.5 . . ?
C8 C10A H10B 109.5 . . ?
C8 C10A H10C 109.5 . . ?
C8 C11A H11A 109.5 . . ?
C8 C11A H11B 109.5 . . ?
C8 C11A H11C 109.5 . . ?
C8 C9B H9BA 109.5 . . ?
C8 C9B H9BB 109.5 . . ?
H9BA C9B H9BB 109.5 . . ?
C8 C9B H9BC 109.5 . . ?
H9BA C9B H9BC 109.5 . . ?
H9BB C9B H9BC 109.5 . . ?
C8 C10B H10D 109.5 . . ?
C8 C10B H10E 109.5 . . ?
H10D C10B H10E 109.5 . . ?
C8 C10B H10F 109.5 . . ?
H10D C10B H10F 109.5 . . ?
H10E C10B H10F 109.5 . . ?
C8 C11B H11D 109.5 . . ?
C8 C11B H11E 109.5 . . ?
H11D C11B H11E 109.5 . . ?
C8 C11B H11F 109.5 . . ?
H11D C11B H11F 109.5 . . ?
H11E C11B H11F 109.5 . . ?
O3 C12 O4 123.4(5) . . ?
O3 C12 C13 122.2(5) . . ?
O4 C12 C13 114.3(5) . . ?
C14 C13 C18 117.1(5) . . ?
C14 C13 C12 120.3(5) . . ?
C18 C13 C12 122.6(5) . . ?
C13 C14 C15 122.1(6) . . ?
C13 C14 H14A 119.0 . . ?
C15 C14 H14A 119.0 . . ?
C16 C15 C14 121.6(6) . . ?
C16 C15 H15A 119.2 . . ?
C14 C15 H15A 119.2 . . ?
C15 C16 C17 117.1(6) . . ?
C15 C16 C19 119.8(6) . . ?
C17 C16 C19 123.1(6) . . ?
C16 C17 C18 121.6(6) . . ?
C16 C17 H17A 119.2 . . ?
C18 C17 H17A 119.2 . . ?
C17 C18 C13 120.5(6) . . ?
C17 C18 H18A 119.7 . . ?
C13 C18 H18A 119.7 . . ?
C22A C19 C20A 110.4(5) . . ?
C22A C19 C16 112.4(6) . . ?
C20A C19 C16 108.7(6) . . ?
C16 C19 C22B 111.1(11) . . ?
C16 C19 C21B 116.5(10) . . ?
C22B C19 C21B 109.3(7) . . ?
C16 C19 C20B 103.9(10) . . ?
C22B C19 C20B 107.8(7) . . ?
C21B C19 C20B 107.7(7) . . ?
C22A C19 C21A 107.3(5) . . ?
C20A C19 C21A 107.8(5) . . ?
C16 C19 C21A 110.1(6) . . ?
C19 C20A H20A 109.5 . . ?
C19 C20A H20B 109.5 . . ?
C19 C20A H20C 109.5 . . ?
C19 C21A H21A 109.5 . . ?
C19 C21A H21B 109.5 . . ?
C19 C21A H21C 109.5 . . ?
C19 C22A H22A 109.5 . . ?
C19 C22A H22B 109.5 . . ?
C19 C22A H22C 109.5 . . ?
C19 C20B H20D 109.5 . . ?
C19 C20B H20E 109.5 . . ?
H20D C20B H20E 109.5 . . ?
C19 C20B H20F 109.5 . . ?
H20D C20B H20F 109.5 . . ?
H20E C20B H20F 109.5 . . ?
C19 C21B H21D 109.5 . . ?
C19 C21B H21E 109.5 . . ?
H21D C21B H21E 109.5 . . ?
C19 C21B H21F 109.5 . . ?
H21D C21B H21F 109.5 . . ?
H21E C21B H21F 109.5 . . ?
C19 C22B H22D 109.5 . . ?
C19 C22B H22E 109.5 . . ?
H22D C22B H22E 109.5 . . ?
C19 C22B H22F 109.5 . . ?
H22D C22B H22F 109.5 . . ?
H22E C22B H22F 109.5 . . ?
O6 C23 O5 121.2(4) . . ?
O6 C23 C24 119.5(4) . . ?
O5 C23 C24 119.2(4) . . ?
C25 C24 C29 116.7(5) . . ?
C25 C24 C23 122.5(5) . . ?
C29 C24 C23 120.6(5) . . ?
C24 C25 C26 120.7(6) . . ?
C24 C25 H25A 119.6 . . ?
C26 C25 H25A 119.6 . . ?
C27 C26 C25 122.8(6) . . ?
C27 C26 H26A 118.6 . . ?
C25 C26 H26A 118.6 . . ?
C26 C27 C28 115.6(6) . . ?
C26 C27 C30 122.6(6) . . ?
C28 C27 C30 121.7(7) . . ?
C27 C28 C29 122.2(7) . . ?
C27 C28 H28A 118.9 . . ?
C29 C28 H28A 118.9 . . ?
C24 C29 C28 121.2(6) . . ?
C24 C29 H29A 119.4 . . ?
C28 C29 H29A 119.4 . . ?
C32B C30 C31A 120.2(11) . . ?
C32B C30 C33A 59.5(7) . . ?
C31A C30 C33A 109.9(7) . . ?
C32B C30 C27 119.1(8) . . ?
C31A C30 C27 119.9(9) . . ?
C33A C30 C27 106.9(8) . . ?
C32B C30 C31B 108.9(6) . . ?
C27 C30 C31B 109.3(7) . . ?
C32B C30 C33B 108.6(6) . . ?
C27 C30 C33B 105.5(7) . . ?
C31B C30 C33B 104.5(6) . . ?
C31A C30 C32A 107.1(7) . . ?
C33A C30 C32A 104.5(6) . . ?
C27 C30 C32A 107.5(9) . . ?
C30 C31A H31A 108.4 . . ?
C30 C31A H31B 110.6 . . ?
H31A C31A H31B 109.5 . . ?
C30 C31A H31C 109.4 . . ?
H31A C31A H31C 109.5 . . ?
H31B C31A H31C 109.5 . . ?
C30 C31A H31D 102.3 . . ?
C30 C31A H31F 97.2 . . ?
C30 C32A H32A 109.2 . . ?
C30 C32A H32B 109.7 . . ?
H32A C32A H32B 109.5 . . ?
C30 C32A H32C 109.5 . . ?
H32A C32A H32C 109.5 . . ?
H32B C32A H32C 109.5 . . ?
C30 C33A H33A 109.6 . . ?
C30 C33A H33B 110.0 . . ?
H33A C33A H33B 109.5 . . ?
C30 C33A H33C 108.8 . . ?
H33A C33A H33C 109.5 . . ?
H33B C33A H33C 109.5 . . ?
C30 C31B H31D 109.3 . . ?
C30 C31B H31E 110.2 . . ?
H31D C31B H31E 109.5 . . ?
C30 C31B H31F 108.9 . . ?
H31A C31B H31F 104.1 . . ?
H31D C31B H31F 109.5 . . ?
H31E C31B H31F 109.5 . . ?
C30 C32B H32B 102.2 . . ?
H32A C32B H33A 116.5 . . ?
C30 C32B H32D 110.2 . . ?
C30 C32B H32E 110.1 . . ?
H32D C32B H32E 109.5 . . ?
C30 C32B H32F 108.1 . . ?
H32D C32B H32F 109.5 . . ?
H32E C32B H32F 109.5 . . ?
C30 C33B H33D 108.5 . . ?
C30 C33B H33E 110.6 . . ?
H33D C33B H33E 109.5 . . ?
C30 C33B H33F 109.4 . . ?
H33D C33B H33F 109.5 . . ?
H33E C33B H33F 109.5 . . ?
O8 C34 O7 120.3(4) . . ?
O8 C34 C35 121.2(4) . . ?
O7 C34 C35 118.5(4) . . ?
C36 C35 C40 118.2(4) . . ?
C36 C35 C34 120.8(4) . . ?
C40 C35 C34 120.9(4) . . ?
C35 C36 C37 120.6(5) . . ?
C35 C36 H36A 119.7 . . ?
C37 C36 H36A 119.7 . . ?
C38 C37 C36 121.8(5) . . ?
C38 C37 H37A 119.1 . . ?
C36 C37 H37A 119.1 . . ?
C37 C38 C39 117.3(5) . . ?
C37 C38 C41 122.8(5) . . ?
C39 C38 C41 120.0(5) . . ?
C40 C39 C38 121.0(5) . . ?
C40 C39 H39A 119.5 . . ?
C38 C39 H39A 119.5 . . ?
C39 C40 C35 121.1(5) . . ?
C39 C40 H40A 119.5 . . ?
C35 C40 H40A 119.5 . . ?
C43B C41 C42B 110.9(6) . . ?
C44A C41 C42A 111.7(6) . . ?
C44A C41 C38 114.9(7) . . ?
C43B C41 C38 116.5(7) . . ?
C42B C41 C38 105.9(7) . . ?
C42A C41 C38 107.4(6) . . ?
C43B C41 C44B 109.2(6) . . ?
C42B C41 C44B 107.2(6) . . ?
C38 C41 C44B 106.7(7) . . ?
C44A C41 C43A 109.1(6) . . ?
C42A C41 C43A 106.5(5) . . ?
C38 C41 C43A 106.8(6) . . ?
C41 C42A H42A 109.5 . . ?
C41 C42A H42B 109.5 . . ?
C41 C42A H42C 109.5 . . ?
C41 C43A H43A 109.5 . . ?
C41 C43A H43B 109.5 . . ?
C41 C43A H43C 109.5 . . ?
C41 C44A H44A 109.5 . . ?
C41 C44A H44B 109.5 . . ?
C41 C44A H44C 109.5 . . ?
C41 C42B H42D 109.5 . . ?
C41 C42B H42E 109.5 . . ?
H42D C42B H42E 109.5 . . ?
C41 C42B H42F 109.5 . . ?
H42D C42B H42F 109.5 . . ?
H42E C42B H42F 109.5 . . ?
C41 C44B H44D 109.5 . . ?
C41 C44B H44E 109.5 . . ?
H44D C44B H44E 109.5 . . ?
C41 C44B H44F 109.5 . . ?
H44D C44B H44F 109.5 . . ?
H44E C44B H44F 109.5 . . ?
C41 C43B H43D 109.5 . . ?
C41 C43B H43E 109.5 . . ?
H43D C43B H43E 109.5 . . ?
C41 C43B H43F 109.5 . . ?
H43D C43B H43F 109.5 . . ?
H43E C43B H43F 109.5 . . ?

loop_
_geom_bond_atom_site_label_1
_geom_bond_atom_site_label_2
_geom_bond_distance
_geom_bond_site_symmetry_2
_geom_bond_publ_flag
Pb1 O7 2.432(3) . ?
Pb1 O5 2.499(3) . ?
Pb1 O6 2.541(3) . ?
Pb1 O8 2.641(3) . ?
Pb1 O8 2.705(3) 2_557 ?
Pb1 O3 2.742(4) . ?
Pb1 O1 3.011(3) . ?
O1 C1 1.217(6) . ?
O2 C1 1.324(6) . ?
O3 C12 1.200(6) . ?
O4 C12 1.304(7) . ?
O5 C23 1.276(6) . ?
O6 C23 1.244(5) . ?
O7 C34 1.278(5) . ?
O8 C34 1.242(5) . ?
O8 Pb1 2.705(3) 2_557 ?
C1 C2 1.482(7) . ?
C2 C7 1.370(7) . ?
C2 C3 1.377(7) . ?
C3 C4 1.379(7) . ?
C3 H3A 0.9300 . ?
C4 C5 1.376(8) . ?
C4 H4A 0.9300 . ?
C5 C6 1.378(7) . ?
C5 C8 1.517(7) . ?
C6 C7 1.378(8) . ?
C6 H6A 0.9300 . ?
C7 H7A 0.9300 . ?
C8 C9A 1.497(7) . ?
C8 C10B 1.506(9) . ?
C8 C11B 1.508(9) . ?
C8 C11A 1.511(7) . ?
C8 C9B 1.520(9) . ?
C8 C10A 1.527(7) . ?
C9A H9AA 0.9600 . ?
C9A H9AB 0.9600 . ?
C9A H9AC 0.9600 . ?
C10A H10A 0.9600 . ?
C10A H10B 0.9600 . ?
C10A H10C 0.9600 . ?
C11A H11A 0.9600 . ?
C11A H11B 0.9600 . ?
C11A H11C 0.9600 . ?
C9B H9BA 0.9600 . ?
C9B H9BB 0.9600 . ?
C9B H9BC 0.9600 . ?
C10B H10D 0.9600 . ?
C10B H10E 0.9600 . ?
C10B H10F 0.9600 . ?
C11B H11D 0.9600 . ?
C11B H11E 0.9600 . ?
C11B H11F 0.9600 . ?
C12 C13 1.475(7) . ?
C13 C14 1.355(7) . ?
C13 C18 1.386(7) . ?
C14 C15 1.371(8) . ?
C14 H14A 0.9300 . ?
C15 C16 1.358(8) . ?
C15 H15A 0.9300 . ?
C16 C17 1.374(9) . ?
C16 C19 1.532(8) . ?
C17 C18 1.377(8) . ?
C17 H17A 0.9300 . ?
C18 H18A 0.9300 . ?
C19 C22A 1.528(8) . ?
C19 C20A 1.529(8) . ?
C19 C22B 1.534(9) . ?
C19 C21B 1.537(9) . ?
C19 C20B 1.553(9) . ?
C19 C21A 1.562(8) . ?
C20A H20A 0.9600 . ?
C20A H20B 0.9600 . ?
C20A H20C 0.9600 . ?
C21A H21A 0.9600 . ?
C21A H21B 0.9600 . ?
C21A H21C 0.9600 . ?
C22A H22A 0.9600 . ?
C22A H22B 0.9600 . ?
C22A H22C 0.9600 . ?
C20B H20D 0.9600 . ?
C20B H20E 0.9600 . ?
C20B H20F 0.9600 . ?
C21B H21D 0.9600 . ?
C21B H21E 0.9600 . ?
C21B H21F 0.9600 . ?
C22B H22D 0.9600 . ?
C22B H22E 0.9600 . ?
C22B H22F 0.9600 . ?
C23 C24 1.501(7) . ?
C24 C25 1.350(7) . ?
C24 C29 1.358(8) . ?
C25 C26 1.389(8) . ?
C25 H25A 0.9300 . ?
C26 C27 1.336(10) . ?
C26 H26A 0.9300 . ?
C27 C28 1.360(9) . ?
C27 C30 1.537(9) . ?
C28 C29 1.373(8) . ?
C28 H28A 0.9300 . ?
C29 H29A 0.9300 . ?
C30 C32B 1.490(8) . ?
C30 C31A 1.493(9) . ?
C30 C33A 1.531(9) . ?
C30 C31B 1.539(9) . ?
C30 C33B 1.547(9) . ?
C30 C32A 1.556(9) . ?
C31A H31A 0.9600 . ?
C31A H31B 0.9600 . ?
C31A H31C 0.9600 . ?
C31A H31D 1.1445 . ?
C31A H31F 1.2452 . ?
C32A H32A 0.9600 . ?
C32A H32B 0.9600 . ?
C32A H32C 0.9600 . ?
C33A H33A 0.9600 . ?
C33A H33B 0.9600 . ?
C33A H33C 0.9600 . ?
C31B H31D 0.9600 . ?
C31B H31E 0.9600 . ?
C31B H31F 0.9600 . ?
C32B H32D 0.9600 . ?
C32B H32E 0.9600 . ?
C32B H32F 0.9600 . ?
C33B H33D 0.9600 . ?
C33B H33E 0.9600 . ?
C33B H33F 0.9600 . ?
C34 C35 1.487(6) . ?
C35 C36 1.379(6) . ?
C35 C40 1.390(6) . ?
C36 C37 1.386(6) . ?
C36 H36A 0.9300 . ?
C37 C38 1.385(8) . ?
C37 H37A 0.9300 . ?
C38 C39 1.393(8) . ?
C38 C41 1.538(8) . ?
C39 C40 1.382(7) . ?
C39 H39A 0.9300 . ?
C40 H40A 0.9300 . ?
C41 C44A 1.497(7) . ?
C41 C43B 1.503(8) . ?
C41 C42B 1.529(8) . ?
C41 C42A 1.536(8) . ?
C41 C44B 1.554(8) . ?
C41 C43A 1.556(8) . ?
C42A H42A 0.9600 . ?
C42A H42B 0.9600 . ?
C42A H42C 0.9600 . ?
C43A H43A 0.9600 . ?
C43A H43B 0.9600 . ?
C43A H43C 0.9600 . ?
C44A H44A 0.9600 . ?
C44A H44B 0.9600 . ?
C44A H44C 0.9600 . ?
C42B H42D 0.9600 . ?
C42B H42E 0.9600 . ?
C42B H42F 0.9600 . ?
C44B H44D 0.9600 . ?
C44B H44E 0.9600 . ?
C44B H44F 0.9600 . ?
C43B H43D 0.9600 . ?
C43B H43E 0.9600 . ?
C43B H43F 0.9600 . ?
